data_2202085
loop_
_publ_author_name
'Zhang, You-Ming'
'Xian, Liang'
'Wei, Tai-Bao'
'Cai, Li-Xiang'

_publ_section_title
;
 <i>N</i>-Benzoyl-<i>N</i>'-(2-hydroxyethyl)thiourea
;
_journal_issue 6
_journal_name_full 'Acta Crystallographica Section E'
_journal_page_first o817
_journal_page_last o819
_journal_paper_doi 10.1107/S1600536803010213
_journal_volume 59
_journal_year 2003
_chemical_formula_iupac 'C10 H12 N2 O2 S'
_chemical_formula_moiety 'C10 H12 N2 O2 S'
_chemical_formula_sum 'C10 H12 N2 O2 S'
_chemical_formula_weight 224.28
_chemical_name_systematic
;
N-benzoyl-N'-(2-hydroxyethyl)-Thiourea
;
_space_group_IT_number 14
_symmetry_cell_setting monoclinic
_symmetry_space_group_name_Hall '-P 2ybc'
_symmetry_space_group_name_H-M 'P 1 21/c 1'
_atom_sites_solution_hydrogens geom
_atom_sites_solution_primary direct
_atom_sites_solution_secondary difmap
_cell_angle_alpha 90.00
_cell_angle_beta 102.44(3)
_cell_angle_gamma 90.00
_cell_formula_units_Z 4
_cell_length_a 17.083(3)
_cell_length_b 4.5490(10)
_cell_length_c 14.279(3)
_cell_measurement_reflns_used 25
_cell_measurement_temperature 293(2)
_cell_measurement_theta_max 20
_cell_measurement_theta_min 10
_cell_volume 1083.6(4)
_computing_cell_refinement 'CAD-4 SDP/VAX  (Enraf-Nonius, 1989)'
_computing_data_collection 'CAD-4 Operations Manual (Enraf-Nonius, 1977)'
_computing_data_reduction 'MolEN (Fair, 1990)'
_computing_molecular_graphics 'SHELXTL/PC (Sheldrick, 1997b)'
_computing_structure_refinement 'SHELXL97 (Sheldrick, 1997a)'
_computing_structure_solution 'SHELXS97 (Sheldrick, 1990)'
_diffrn_ambient_temperature 293(2)
_diffrn_measured_fraction_theta_full 0.999
_diffrn_measured_fraction_theta_max 0.999
_diffrn_measurement_device_type 'Enraf-Nonius CAD-4'
_diffrn_measurement_method \w/2\q
_diffrn_radiation_monochromator graphite
_diffrn_radiation_source 'fine-focus sealed tube'
_diffrn_radiation_type MoK\a
_diffrn_radiation_wavelength 0.71073
_diffrn_reflns_av_R_equivalents 0.0910
_diffrn_reflns_av_sigmaI/netI 0.0670
_diffrn_reflns_limit_h_max 19
_diffrn_reflns_limit_h_min -20
_diffrn_reflns_limit_k_max 5
_diffrn_reflns_limit_k_min -5
_diffrn_reflns_limit_l_max 16
_diffrn_reflns_limit_l_min 0
_diffrn_reflns_number 3712
_diffrn_reflns_theta_full 24.98
_diffrn_reflns_theta_max 24.98
_diffrn_reflns_theta_min 1.22
_diffrn_standards_decay_% 0.2
_diffrn_standards_interval_time 60
_diffrn_standards_number 3
_exptl_absorpt_coefficient_mu 0.280
_exptl_absorpt_correction_type none
_exptl_crystal_colour colorless
_exptl_crystal_density_diffrn 1.375
_exptl_crystal_density_method 'not measured'
_exptl_crystal_description block
_exptl_crystal_F_000 472
_exptl_crystal_size_max 0.4
_exptl_crystal_size_mid 0.3
_exptl_crystal_size_min 0.2
_refine_diff_density_max 0.213
_refine_diff_density_min -0.244
_refine_ls_extinction_method none
_refine_ls_goodness_of_fit_ref 1.085
_refine_ls_hydrogen_treatment constr
_refine_ls_matrix_type full
_refine_ls_number_parameters 136
_refine_ls_number_reflns 1908
_refine_ls_number_restraints 0
_refine_ls_restrained_S_all 1.085
_refine_ls_R_factor_all 0.0560
_refine_ls_R_factor_gt 0.0445
_refine_ls_shift/su_max <0.001
_refine_ls_shift/su_mean 0.000
_refine_ls_structure_factor_coef Fsqd
_refine_ls_weighting_details 'calc w = 1/[\s^2^(Fo^2^)+(0.0620P)^2^+0.3405P] where P = (Fo^2^+2Fc^2^)/3'
_refine_ls_weighting_scheme calc
_refine_ls_wR_factor_gt 0.1236
_refine_ls_wR_factor_ref 0.1380
_reflns_number_gt 1564
_reflns_number_total 1908
_reflns_threshold_expression I>2\s(I)
_cod_data_source_file na6226.cif
_cod_data_source_block I
_cod_depositor_comments
;
The following automatic conversions were performed:
'_symmetry_cell_setting' value 'Monoclinic' changed to 'monoclinic'
according to '/home/saulius/struct/CIF-dictionaries/cif_core.dic'
dictionary named 'cif_core.dic' version 2.4.1 from 2010-06-29.

Automatic conversion script
Id: cif_fix_enum 1527 2010-12-29 10:47:43Z saulius 

The following automatic conversions were performed:

'_symmetry_cell_setting' value 'Monoclinic' changed to 'monoclinic'
according to /home/saulius/struct/CIF-dictionaries/cif_core.dic
dictionary named 'cif_core.dic' version 2.4.1 from 2010-06-29.

Automatic conversion script
Id: cif_fix_values 1715 2011-07-08 13:25:40Z adriana 
;
_cod_original_sg_symbol_H-M 'P 21/c'
_cod_database_code 2202085
_cod_database_fobs_code 2202085

loop_
_symmetry_equiv_pos_as_xyz
'x, y, z'
'-x, y+1/2, -z+1/2'
'-x, -y, -z'
'x, -y-1/2, z-1/2'

loop_
_atom_site_label
_atom_site_fract_x
_atom_site_fract_y
_atom_site_fract_z
_atom_site_U_iso_or_equiv
_atom_site_adp_type
_atom_site_calc_flag
_atom_site_refinement_flags
_atom_site_occupancy
_atom_site_disorder_assembly
_atom_site_disorder_group
_atom_site_type_symbol
S1 0.08551(3) 0.45894(16) 0.95174(4) 0.0592(3) Uani d . 1 . . S
N1 0.21786(9) 0.7725(4) 0.97426(12) 0.0454(4) Uani d . 1 . . N
H1A 0.2015 0.8143 1.0226 0.050 Uiso d R 1 . . H
N2 0.18859(10) 0.4902(4) 0.83755(12) 0.0469(5) Uani d . 1 . . N
H2A 0.2362 0.5520 0.8277 0.080 Uiso d R 1 . . H
O1 0.31531(10) 0.8284(5) 0.89041(12) 0.0657(5) Uani d . 1 . . O
O2 0.13441(10) 0.6596(4) 0.64428(11) 0.0625(5) Uani d . 1 . . O
H2B 0.1046 0.7612 0.6008 0.080 Uiso d R 1 . . H
C1 0.40592(16) 1.1841(8) 1.0294(2) 0.0750(8) Uani d . 1 . . C
H1B 0.4265 1.1317 0.9742 0.080 Uiso d R 1 . . H
C2 0.45035(19) 1.3645(9) 1.0993(3) 0.0909(11) Uani d . 1 . . C
H2C 0.5019 1.4339 1.0925 0.080 Uiso d R 1 . . H
C3 0.42197(18) 1.4399(7) 1.1765(3) 0.0836(10) Uani d . 1 . . C
H3A 0.4531 1.5631 1.2253 0.080 Uiso d R 1 . . H
C4 0.3497(2) 1.3431(10) 1.1847(3) 0.1034(13) Uani d . 1 . . C
H4A 0.3288 1.4008 1.2391 0.080 Uiso d R 1 . . H
C5 0.30506(16) 1.1622(9) 1.1165(2) 0.0890(11) Uani d . 1 . . C
H5A 0.2540 1.0911 1.1246 0.080 Uiso d R 1 . . H
C6 0.33226(12) 1.0822(5) 1.03780(16) 0.0498(5) Uani d . 1 . . C
C7 0.28909(12) 0.8850(5) 0.96115(15) 0.0473(5) Uani d . 1 . . C
C8 0.16700(12) 0.5742(5) 0.91664(14) 0.0423(5) Uani d . 1 . . C
C9 0.14017(13) 0.3015(5) 0.76514(16) 0.0524(6) Uani d . 1 . . C
H9A 0.1087 0.1731 0.7956 0.080 Uiso d R 1 . . H
H9B 0.1745 0.1819 0.7359 0.080 Uiso d R 1 . . H
C10 0.08607(15) 0.4766(6) 0.68919(17) 0.0584(6) Uani d . 1 . . C
H10A 0.0544 0.3474 0.6429 0.080 Uiso d R 1 . . H
H10B 0.0506 0.5943 0.7173 0.080 Uiso d R 1 . . H

loop_
_atom_site_aniso_label
_atom_site_aniso_U_11
_atom_site_aniso_U_22
_atom_site_aniso_U_33
_atom_site_aniso_U_12
_atom_site_aniso_U_13
_atom_site_aniso_U_23
S1 0.0512(4) 0.0748(5) 0.0566(4) -0.0166(3) 0.0227(3) -0.0127(3)
N1 0.0428(8) 0.0551(11) 0.0403(9) -0.0020(8) 0.0137(7) -0.0035(8)
N2 0.0482(9) 0.0519(11) 0.0429(10) -0.0024(8) 0.0153(7) -0.0031(8)
O1 0.0589(9) 0.0844(13) 0.0607(10) -0.0164(9) 0.0282(8) -0.0106(10)
O2 0.0696(10) 0.0715(12) 0.0477(9) 0.0072(9) 0.0154(7) 0.0058(8)
C1 0.0632(14) 0.094(2) 0.0660(16) -0.0273(15) 0.0104(12) 0.0060(16)
C2 0.0765(18) 0.099(2) 0.088(2) -0.0425(19) -0.0017(16) 0.009(2)
C3 0.0782(19) 0.069(2) 0.087(2) -0.0107(15) -0.0191(17) -0.0104(17)
C4 0.0780(19) 0.134(3) 0.099(2) -0.020(2) 0.0203(17) -0.061(3)
C5 0.0563(14) 0.124(3) 0.090(2) -0.0232(17) 0.0237(14) -0.051(2)
C6 0.0430(10) 0.0473(13) 0.0560(13) 0.0012(9) 0.0037(9) 0.0053(10)
C7 0.0436(10) 0.0492(12) 0.0496(12) 0.0016(10) 0.0108(9) 0.0051(10)
C8 0.0420(10) 0.0451(11) 0.0397(10) 0.0044(9) 0.0087(8) 0.0032(9)
C9 0.0607(12) 0.0494(13) 0.0498(12) -0.0055(10) 0.0183(10) -0.0094(10)
C10 0.0574(13) 0.0689(16) 0.0484(12) -0.0060(11) 0.0101(10) -0.0110(11)

loop_
_atom_type_symbol
_atom_type_description
_atom_type_scat_dispersion_real
_atom_type_scat_dispersion_imag
_atom_type_scat_source
C C 0.0033 0.0016 'International Tables Vol C Tables 4.2.6.8 and 6.1.1.4'
H H 0.0000 0.0000 'International Tables Vol C Tables 4.2.6.8 and 6.1.1.4'
N N 0.0061 0.0033 'International Tables Vol C Tables 4.2.6.8 and 6.1.1.4'
O O 0.0106 0.0060 'International Tables Vol C Tables 4.2.6.8 and 6.1.1.4'
S S 0.1246 0.1234 'International Tables Vol C Tables 4.2.6.8 and 6.1.1.4'

loop_
_geom_angle_atom_site_label_1
_geom_angle_atom_site_label_2
_geom_angle_atom_site_label_3
_geom_angle
C7 N1 C8 128.40(18)
C7 N1 H1A 120.1
C8 N1 H1A 111.4
C8 N2 C9 123.93(18)
C8 N2 H2A 118.2
C9 N2 H2A 117.9
C10 O2 H2B 109.5
C6 C1 C2 120.5(3)
C6 C1 H1B 119.5
C2 C1 H1B 119.9
C3 C2 C1 120.3(3)
C3 C2 H2C 120.1
C1 C2 H2C 119.6
C4 C3 C2 119.4(3)
C4 C3 H3A 120.4
C2 C3 H3A 120.2
C3 C4 C5 121.1(3)
C3 C4 H4A 119.5
C5 C4 H4A 119.4
C6 C5 C4 120.8(3)
C6 C5 H5A 119.5
C4 C5 H5A 119.8
C5 C6 C1 117.8(3)
C5 C6 C7 124.7(2)
C1 C6 C7 117.4(2)
O1 C7 N1 122.1(2)
O1 C7 C6 121.8(2)
N1 C7 C6 116.13(19)
N2 C8 N1 116.11(18)
N2 C8 S1 125.02(17)
N1 C8 S1 118.87(15)
N2 C9 C10 111.6(2)
N2 C9 H9A 109.0
C10 C9 H9A 109.5
N2 C9 H9B 109.7
C10 C9 H9B 109.1
H9A C9 H9B 107.9
O2 C10 C9 108.1(2)
O2 C10 H10A 110.1
C9 C10 H10A 110.0
O2 C10 H10B 110.1
C9 C10 H10B 110.0
H10A C10 H10B 108.5

loop_
_geom_bond_atom_site_label_1
_geom_bond_atom_site_label_2
_geom_bond_site_symmetry_2
_geom_bond_distance
_geom_bond_publ_flag
S1 C8 . 1.663(2) ?
N1 C7 . 1.370(3) ?
N1 C8 . 1.392(3) ?
N1 H1A . 0.8206 ?
N2 C8 . 1.318(3) ?
N2 C9 . 1.457(3) ?
N2 H2A . 0.9001 ?
O1 C7 . 1.217(3) ?
O2 C10 . 1.419(3) ?
O2 H2B . 0.8501 ?
C1 C6 . 1.370(3) ?
C1 C2 . 1.385(5) ?
C1 H1B . 0.9597 ?
C2 C3 . 1.341(5) ?
C2 H2C . 0.9599 ?
C3 C4 . 1.339(5) ?
C3 H3A . 0.9601 ?
C4 C5 . 1.373(4) ?
C4 H4A . 0.9598 ?
C5 C6 . 1.355(4) ?
C5 H5A . 0.9602 ?
C6 C7 . 1.483(3) ?
C9 C10 . 1.494(4) ?
C9 H9A . 0.9600 ?
C9 H9B . 0.9597 ?
C10 H10A . 0.9599 ?
C10 H10B . 0.9598 ?

loop_
_geom_hbond_atom_site_label_D
_geom_hbond_atom_site_label_H
_geom_hbond_atom_site_label_A
_geom_hbond_site_symmetry_A
_geom_hbond_distance_DH
_geom_hbond_distance_HA
_geom_hbond_distance_DA
_geom_hbond_angle_DHA
_geom_hbond_publ_flag
N2 H2A O1 . 0.90 1.92 2.631(2) 134 y
C1 H1B O1 . 0.96 2.44 2.762(3) 99 y
N1 H1A O2 4_576 0.90 2.22 3.081(3) 159 y
C5 H5A O2 4.576 0.96 2.41 3.361(4) 171 y
O2 H2B S1 4.575 0.85 2.44 3.206(2) 150 y
C9 H9A S1 . 0.96 2.68 3.091(2) 106 y

loop_
_geom_torsion_atom_site_label_1
_geom_torsion_atom_site_label_2
_geom_torsion_atom_site_label_3
_geom_torsion_atom_site_label_4
_geom_torsion
C6 C1 C2 C3 0.5(5)
C1 C2 C3 C4 -1.1(6)
C2 C3 C4 C5 1.6(7)
C3 C4 C5 C6 -1.6(7)
C4 C5 C6 C1 1.0(6)
C4 C5 C6 C7 179.1(3)
C2 C1 C6 C5 -0.4(5)
C2 C1 C6 C7 -178.7(3)
C8 N1 C7 O1 3.5(4)
C8 N1 C7 C6 -177.0(2)
C5 C6 C7 O1 177.6(3)
C1 C6 C7 O1 -4.3(4)
C5 C6 C7 N1 -1.9(4)
C1 C6 C7 N1 176.2(2)
C9 N2 C8 N1 -175.31(19)
C9 N2 C8 S1 5.4(3)
C7 N1 C8 N2 -2.4(3)
C7 N1 C8 S1 177.01(18)
C8 N2 C9 C10 91.3(3)
N2 C9 C10 O2 60.4(2)

loop_
_cod_related_entry_id
_cod_related_entry_database
_cod_related_entry_code
1 ChemSpider 1414145
